data_4500263
loop_
_publ_author_name
'Li, Baiyan'
'Yang, Fen'
'Li, Guanghua'
'Liu, Dan'
'Zhou, Qi'
'Shi, Zhan'
'Feng, Shouhua'

_publ_section_title
;
 Construction of Coordination Polymers Based on Bent
 4-Amino-3,5-bis(3-carboxyphenyl)-1,2,4-triazole Ligand: Diverse
 Structural Topology and Photoluminescent and Magnetic Properties
;
_journal_issue 5
_journal_name_full 'Crystal Growth &amp; Design'
_journal_page_first 1475
_journal_paper_doi 10.1021/cg101335a
_journal_volume 11
_journal_year 2011
_chemical_formula_moiety 'C42 H47.50 N12 O14.75 Zn2'
_chemical_formula_sum 'C42 H47.5 N12 O14.75 Zn2'
_chemical_formula_weight 1087.16
_chemical_melting_point ?
_chemical_name_systematic
; 
 ? 
;
_space_group_IT_number 14
_symmetry_cell_setting monoclinic
_symmetry_space_group_name_Hall '-P 2yn'
_symmetry_space_group_name_H-M 'P 1 21/n 1'
_atom_sites_solution_hydrogens geom
_atom_sites_solution_primary direct
_atom_sites_solution_secondary difmap
_audit_creation_method SHELXL-97
_cell_angle_alpha 90.00
_cell_angle_beta 114.35(3)
_cell_angle_gamma 90.00
_cell_formula_units_Z 4
_cell_length_a 15.656(3)
_cell_length_b 19.749(4)
_cell_length_c 16.405(3)
_cell_measurement_reflns_used 7079
_cell_measurement_temperature 293(2)
_cell_measurement_theta_max 23.81
_cell_measurement_theta_min 3.41
_cell_volume 4621.1(19)
_computing_cell_refinement 'Bruker SMART'
_computing_data_collection 'Bruker SMART'
_computing_data_reduction 'Bruker SAINT'
_computing_molecular_graphics SHELXP-97
_computing_publication_material SHELXTL
_computing_structure_refinement 'SHELXL-97 (Sheldrick, 1997)'
_computing_structure_solution 'SHELXS-97 (Sheldrick, 1990)'
_diffrn_ambient_temperature 293(2)
_diffrn_detector_area_resol_mean 9.00cm
_diffrn_measured_fraction_theta_full 0.997
_diffrn_measured_fraction_theta_max 0.997
_diffrn_measurement_device_type 'phi and omega scans'
_diffrn_radiation_monochromator graphite
_diffrn_radiation_source 'fine-focus sealed tube'
_diffrn_radiation_type MoK\a
_diffrn_radiation_wavelength 0.71073
_diffrn_reflns_av_R_equivalents 0.1278
_diffrn_reflns_av_sigmaI/netI 0.0918
_diffrn_reflns_limit_h_max 17
_diffrn_reflns_limit_h_min -17
_diffrn_reflns_limit_k_max 22
_diffrn_reflns_limit_k_min -22
_diffrn_reflns_limit_l_max 18
_diffrn_reflns_limit_l_min -18
_diffrn_reflns_number 31776
_diffrn_reflns_theta_full 23.81
_diffrn_reflns_theta_max 23.81
_diffrn_reflns_theta_min 3.41
_diffrn_standards_decay_% none
_diffrn_standards_interval_count none
_diffrn_standards_interval_time none
_diffrn_standards_number none
_exptl_absorpt_coefficient_mu 1.121
_exptl_absorpt_correction_type none
_exptl_crystal_colour colourless
_exptl_crystal_density_diffrn 1.563
_exptl_crystal_density_meas ?
_exptl_crystal_density_method 'not measured'
_exptl_crystal_description block
_exptl_crystal_F_000 2246
_exptl_crystal_size_max 0.22
_exptl_crystal_size_mid 0.20
_exptl_crystal_size_min 0.19
_refine_diff_density_max 1.336
_refine_diff_density_min -0.763
_refine_diff_density_rms 0.117
_refine_ls_extinction_method none
_refine_ls_goodness_of_fit_ref 1.078
_refine_ls_hydrogen_treatment mixed
_refine_ls_matrix_type full
_refine_ls_number_parameters 688
_refine_ls_number_reflns 7079
_refine_ls_number_restraints 28
_refine_ls_restrained_S_all 1.077
_refine_ls_R_factor_all 0.1057
_refine_ls_R_factor_gt 0.0708
_refine_ls_shift/su_max 0.000
_refine_ls_shift/su_mean 0.000
_refine_ls_structure_factor_coef Fsqd
_refine_ls_weighting_details 'calc w=1/[\s^2^(Fo^2^)+(0.0962P)^2^+4.2531P] where P=(Fo^2^+2Fc^2^)/3'
_refine_ls_weighting_scheme calc
_refine_ls_wR_factor_gt 0.1723
_refine_ls_wR_factor_ref 0.1855
_reflns_number_gt 4972
_reflns_number_total 7079
_reflns_threshold_expression >2sigma(I)
_cod_data_source_file cg101335a_si_002.cif
_cod_data_source_block compound-6
_cod_depositor_comments
;
The following automatic conversions were performed:

'_chemical_melting_point' value 'not measured' was changed to '?' -
the value is undefined or not given.

Automatic conversion script
Id: cif_fix_values 1715 2011-07-08 13:25:40Z adriana 

The following automatic conversions were performed:

'_exptl_crystal_density_meas' value 'none' was changed to '?' - the
value is perceived as not measured.

Automatic conversion script
Id: cif_fix_values 3008 2015-01-20 13:52:24Z robertas 
;
_cod_original_cell_volume 4621.1(16)
_cod_original_sg_symbol_H-M P2(1)/n
_cod_original_formula_sum 'C42 H47.50 N12 O14.75 Zn2'
_cod_database_code 4500263

loop_
_symmetry_equiv_pos_as_xyz
'x, y, z'
'-x+1/2, y+1/2, -z+1/2'
'-x, -y, -z'
'x-1/2, -y-1/2, z-1/2'

loop_
_atom_site_label
_atom_site_type_symbol
_atom_site_fract_x
_atom_site_fract_y
_atom_site_fract_z
_atom_site_U_iso_or_equiv
_atom_site_adp_type
_atom_site_occupancy
_atom_site_symmetry_multiplicity
_atom_site_calc_flag
_atom_site_refinement_flags
Zn1 Zn 1.16995(5) 0.12288(4) 0.19346(5) 0.0167(2) Uani 1 1 d .
Zn2 Zn 0.81850(5) 0.35665(4) 0.24765(5) 0.0162(2) Uani 1 1 d .
O1 O 0.8345(3) 0.2711(2) 0.1945(3) 0.0209(11) Uani 1 1 d .
O2 O 0.8418(3) 0.2179(2) 0.3160(3) 0.0260(12) Uani 1 1 d .
O3 O 1.2047(3) 0.1317(2) -0.2360(3) 0.0234(11) Uani 1 1 d .
O4 O 1.1240(3) 0.1687(2) -0.3752(3) 0.0288(12) Uani 1 1 d .
O5 O 1.1398(3) 0.2061(2) 0.2402(3) 0.0219(11) Uani 1 1 d .
O6 O 1.1573(5) 0.2593(3) 0.1308(4) 0.068(2) Uani 1 1 d .
O7 O 0.7830(3) 0.3938(2) 0.6747(3) 0.0192(10) Uani 1 1 d .
O8 O 0.8609(3) 0.3506(2) 0.8104(3) 0.0253(11) Uani 1 1 d .
N1 N 1.0684(4) 0.1064(3) 0.0668(3) 0.0242(14) Uani 1 1 d .
N2 N 1.0811(4) 0.1227(3) -0.0103(3) 0.0243(14) Uani 1 1 d .
N3 N 0.9302(4) 0.1238(3) -0.0414(3) 0.0216(13) Uani 1 1 d .
N4 N 0.8318(4) 0.1262(4) -0.0904(4) 0.058(2) Uani 1 1 d .
N5 N 0.9249(4) 0.3699(3) 0.3695(3) 0.0190(13) Uani 1 1 d .
N6 N 0.9125(4) 0.3650(3) 0.4487(3) 0.0174(13) Uani 1 1 d .
N7 N 1.0602(4) 0.3864(3) 0.4806(3) 0.0169(12) Uani 1 1 d .
N8 N 1.1565(4) 0.4008(3) 0.5305(4) 0.0260(14) Uani 1 1 d D
N9 N 0.8404(4) 0.4220(3) 0.1650(3) 0.0164(12) Uani 1 1 d .
N10 N 0.8608(4) 0.4602(3) 0.0481(3) 0.0173(13) Uani 1 1 d .
N11 N 1.1516(4) 0.0594(3) 0.2796(3) 0.0149(12) Uani 1 1 d .
N12 N 1.1260(4) 0.0268(3) 0.3963(3) 0.0161(12) Uani 1 1 d .
C1 C 0.9969(5) 0.1325(3) -0.0749(4) 0.0173(15) Uani 1 1 d .
C2 C 0.9779(5) 0.1085(3) 0.0474(4) 0.0172(15) Uani 1 1 d .
C3 C 0.9812(5) 0.1529(3) -0.1670(4) 0.0172(15) Uani 1 1 d .
C4 C 1.0552(5) 0.1435(3) -0.1915(4) 0.0191(15) Uani 1 1 d .
H4 H 1.1107 0.1241 -0.1511 0.080 Uiso 1 1 calc .
C5 C 1.0471(5) 0.1628(3) -0.2764(4) 0.0175(15) Uani 1 1 d .
C6 C 0.9643(5) 0.1932(3) -0.3353(4) 0.0202(16) Uani 1 1 d .
H6 H 0.9581 0.2065 -0.3919 0.080 Uiso 1 1 calc .
C7 C 0.8905(5) 0.2039(3) -0.3098(4) 0.0194(15) Uani 1 1 d .
H7 H 0.8354 0.2242 -0.3495 0.080 Uiso 1 1 calc .
C8 C 0.8988(5) 0.1847(3) -0.2262(4) 0.0186(15) Uani 1 1 d .
H8 H 0.8500 0.1927 -0.2090 0.080 Uiso 1 1 calc .
C9 C 1.1294(5) 0.1536(3) -0.2999(4) 0.0201(16) Uani 1 1 d .
C10 C 0.9344(4) 0.1015(3) 0.1117(4) 0.0169(15) Uani 1 1 d .
C11 C 0.9074(4) 0.1597(3) 0.1420(4) 0.0168(15) Uani 1 1 d .
H11 H 0.9133 0.2019 0.1196 0.080 Uiso 1 1 calc .
C12 C 0.8715(4) 0.1543(3) 0.2060(4) 0.0155(14) Uani 1 1 d .
C13 C 0.8620(5) 0.0917(3) 0.2389(4) 0.0189(15) Uani 1 1 d .
H13 H 0.8380 0.0888 0.2821 0.080 Uiso 1 1 calc .
C14 C 0.8880(5) 0.0330(3) 0.2079(4) 0.0218(16) Uani 1 1 d .
H14 H 0.8798 -0.0091 0.2290 0.080 Uiso 1 1 calc .
C15 C 0.9262(5) 0.0380(3) 0.1452(4) 0.0200(16) Uani 1 1 d .
H15 H 0.9462 -0.0006 0.1258 0.080 Uiso 1 1 calc .
C16 C 0.8470(5) 0.2181(3) 0.2423(4) 0.0206(16) Uani 1 1 d .
C17 C 1.0143(5) 0.3818(3) 0.3909(4) 0.0163(15) Uani 1 1 d .
C18 C 0.9966(5) 0.3739(3) 0.5155(4) 0.0163(15) Uani 1 1 d .
C19 C 1.0579(4) 0.3842(3) 0.3257(4) 0.0161(15) Uani 1 1 d .
C20 C 1.0775(4) 0.3240(3) 0.2940(4) 0.0150(14) Uani 1 1 d .
H20 H 1.0640 0.2830 0.3139 0.080 Uiso 1 1 calc .
C21 C 1.1177(4) 0.3245(3) 0.2322(4) 0.0165(15) Uani 1 1 d .
C22 C 1.1384(4) 0.3870(3) 0.2038(4) 0.0179(15) Uani 1 1 d .
H22 H 1.1651 0.3878 0.1626 0.080 Uiso 1 1 calc .
C23 C 1.1198(5) 0.4471(3) 0.2359(4) 0.0226(16) Uani 1 1 d .
H23 H 1.1341 0.4881 0.2166 0.080 Uiso 1 1 calc .
C24 C 1.0793(5) 0.4463(4) 0.2975(4) 0.0249(17) Uani 1 1 d .
H24 H 1.0667 0.4867 0.3195 0.080 Uiso 1 1 calc .
C25 C 1.1385(5) 0.2592(4) 0.1980(4) 0.0248(17) Uani 1 1 d .
C26 C 1.0128(5) 0.3672(3) 0.6097(4) 0.0169(15) Uani 1 1 d .
C27 C 0.9372(5) 0.3768(3) 0.6313(4) 0.0171(15) Uani 1 1 d .
H27 H 0.8806 0.3916 0.5872 0.080 Uiso 1 1 calc .
C28 C 0.9433(5) 0.3649(3) 0.7185(4) 0.0172(15) Uani 1 1 d .
C29 C 1.0294(5) 0.3438(3) 0.7846(4) 0.0200(16) Uani 1 1 d .
H29 H 1.0351 0.3363 0.8426 0.080 Uiso 1 1 calc .
C30 C 1.1065(5) 0.3340(3) 0.7643(4) 0.0227(16) Uani 1 1 d .
H30 H 1.1632 0.3193 0.8083 0.080 Uiso 1 1 calc .
C31 C 1.0983(5) 0.3464(3) 0.6764(4) 0.0206(16) Uani 1 1 d .
H31 H 1.1500 0.3408 0.6630 0.080 Uiso 1 1 calc .
C32 C 0.8587(5) 0.3692(3) 0.7384(4) 0.0179(15) Uani 1 1 d .
C33 C 0.8553(5) 0.4045(3) 0.0941(4) 0.0216(16) Uani 1 1 d .
H33 H 0.8612 0.3601 0.0780 0.080 Uiso 1 1 calc .
C34 C 0.8392(5) 0.4919(3) 0.1657(4) 0.0203(16) Uani 1 1 d .
H34 H 0.8317 0.5186 0.2091 0.080 Uiso 1 1 calc .
C35 C 0.8507(5) 0.5156(3) 0.0929(4) 0.0182(15) Uani 1 1 d .
H35 H 0.8515 0.5607 0.0769 0.080 Uiso 1 1 calc .
C36 C 0.8759(5) 0.4595(4) -0.0346(4) 0.0229(16) Uani 1 1 d .
H36A H 0.8409 0.4966 -0.0724 0.080 Uiso 1 1 calc .
H36B H 0.8510 0.4176 -0.0664 0.080 Uiso 1 1 calc .
C37 C 0.9784(5) 0.4658(3) -0.0194(4) 0.0194(15) Uani 1 1 d .
H37A H 0.9831 0.4592 -0.0760 0.080 Uiso 1 1 calc .
H37B H 1.0141 0.4302 0.0209 0.080 Uiso 1 1 calc .
C38 C 1.1307(4) 0.0794(3) 0.3467(4) 0.0182(15) Uani 1 1 d .
H38 H 1.1206 0.1242 0.3577 0.080 Uiso 1 1 calc .
C39 C 1.1571(5) -0.0109(3) 0.2857(4) 0.0184(15) Uani 1 1 d .
H39 H 1.1687 -0.0395 0.2463 0.080 Uiso 1 1 calc .
C40 C 1.1428(5) -0.0309(3) 0.3584(4) 0.0182(15) Uani 1 1 d .
H40 H 1.1442 -0.0751 0.3786 0.080 Uiso 1 1 calc .
C41 C 1.1056(5) 0.0290(3) 0.4766(4) 0.0222(16) Uani 1 1 d .
H41A H 1.1088 0.0755 0.4968 0.080 Uiso 1 1 calc .
H41B H 1.1526 0.0031 0.5243 0.080 Uiso 1 1 calc .
C42 C 1.0093(5) 0.0005(4) 0.4571(4) 0.0230(16) Uani 1 1 d .
H42A H 1.0049 -0.0452 0.4340 0.080 Uiso 1 1 calc .
H42B H 0.9620 0.0278 0.4117 0.080 Uiso 1 1 calc .
O2W O 0.7944(11) 0.2535(6) 0.4526(9) 0.087(5) Uani 0.50 1 d PD
O3W O 0.8395(6) 0.1261(4) 0.4517(5) 0.023(2) Uani 0.50 1 d PD
O4W O 0.9419(6) 0.2835(4) 0.9906(5) 0.022(2) Uani 0.50 1 d PU
O5W O 0.7477(6) 0.2925(5) 0.4742(5) 0.096(3) Uani 1 1 d .
O6W O 0.7145(4) 0.2380(3) 0.0081(4) 0.0535(17) Uani 1 1 d D
O7W O 1.0369(4) 0.2051(3) -0.5517(4) 0.0506(16) Uani 1 1 d D
O8W O 1.1798(5) 0.3340(3) -0.0010(4) 0.0455(15) Uani 1 1 d D
O9W O 1.2393(4) 0.0066(3) 0.0421(3) 0.0325(13) Uani 1 1 d D
O1W O 0.3124(13) 0.2425(9) 0.4260(11) 0.026(4) Uani 0.25 1 d PU
H8B H 1.178(6) 0.432(3) 0.509(6) 0.080 Uiso 1 1 d D
H8A H 1.185(6) 0.363(2) 0.535(6) 0.080 Uiso 1 1 d D
H6A H 0.657(3) 0.248(5) -0.025(4) 0.080 Uiso 1 1 d D
H6B H 0.721(5) 0.239(5) 0.0626(19) 0.080 Uiso 1 1 d D
H8C H 1.160(6) 0.318(4) 0.036(5) 0.080 Uiso 1 1 d D
H9A H 1.246(6) 0.029(3) 0.089(3) 0.080 Uiso 1 1 d D
H7A H 0.984(3) 0.215(4) -0.593(5) 0.080 Uiso 1 1 d D
H7B H 1.039(6) 0.1631(15) -0.539(6) 0.080 Uiso 1 1 d D
H8D H 1.224(5) 0.311(4) -0.003(6) 0.080 Uiso 1 1 d D
H9B H 1.210(6) 0.032(3) -0.004(3) 0.080 Uiso 1 1 d D

loop_
_atom_site_aniso_label
_atom_site_aniso_U_11
_atom_site_aniso_U_22
_atom_site_aniso_U_33
_atom_site_aniso_U_23
_atom_site_aniso_U_13
_atom_site_aniso_U_12
Zn1 0.0180(5) 0.0194(4) 0.0160(4) 0.0019(3) 0.0104(3) 0.0015(3)
Zn2 0.0199(5) 0.0160(4) 0.0162(4) -0.0002(3) 0.0110(3) 0.0003(3)
O1 0.027(3) 0.018(3) 0.022(2) 0.004(2) 0.013(2) 0.004(2)
O2 0.035(3) 0.027(3) 0.023(3) 0.003(2) 0.019(2) 0.003(2)
O3 0.020(3) 0.025(3) 0.028(3) 0.004(2) 0.013(2) -0.003(2)
O4 0.030(3) 0.041(3) 0.020(3) 0.010(2) 0.015(2) 0.006(2)
O5 0.030(3) 0.020(3) 0.022(2) 0.004(2) 0.017(2) 0.004(2)
O6 0.151(7) 0.023(3) 0.079(4) 0.009(3) 0.098(5) 0.014(4)
O7 0.017(3) 0.024(3) 0.021(2) -0.001(2) 0.012(2) -0.003(2)
O8 0.029(3) 0.030(3) 0.023(3) 0.007(2) 0.017(2) 0.006(2)
N1 0.022(4) 0.038(4) 0.014(3) -0.003(3) 0.009(3) 0.002(3)
N2 0.021(4) 0.036(4) 0.020(3) 0.001(3) 0.012(3) 0.003(3)
N3 0.022(4) 0.023(3) 0.019(3) 0.003(2) 0.008(3) -0.001(3)
N4 0.012(4) 0.122(7) 0.028(4) 0.040(4) -0.004(3) -0.005(4)
N5 0.023(4) 0.016(3) 0.020(3) 0.003(2) 0.011(3) 0.002(3)
N6 0.020(3) 0.022(3) 0.016(3) 0.002(2) 0.013(3) 0.001(2)
N7 0.019(3) 0.017(3) 0.018(3) 0.003(2) 0.012(3) 0.001(2)
N8 0.015(4) 0.034(4) 0.029(3) 0.000(3) 0.009(3) -0.003(3)
N9 0.023(3) 0.012(3) 0.018(3) 0.000(2) 0.011(3) 0.000(2)
N10 0.017(3) 0.023(3) 0.012(3) 0.003(2) 0.006(2) -0.003(2)
N11 0.015(3) 0.018(3) 0.013(3) -0.002(2) 0.007(2) -0.002(2)
N12 0.016(3) 0.021(3) 0.013(3) 0.001(2) 0.008(2) -0.006(2)
C1 0.028(4) 0.009(3) 0.024(4) -0.001(3) 0.019(3) -0.003(3)
C2 0.025(4) 0.006(3) 0.020(4) -0.003(3) 0.009(3) 0.002(3)
C3 0.022(4) 0.011(3) 0.022(4) 0.000(3) 0.012(3) -0.001(3)
C4 0.024(4) 0.016(4) 0.022(4) -0.002(3) 0.014(3) -0.008(3)
C5 0.028(4) 0.009(3) 0.020(4) 0.000(3) 0.015(3) -0.002(3)
C6 0.026(4) 0.015(4) 0.021(4) 0.000(3) 0.012(3) -0.010(3)
C7 0.016(4) 0.022(4) 0.017(4) 0.003(3) 0.004(3) -0.003(3)
C8 0.022(4) 0.013(4) 0.022(4) -0.004(3) 0.010(3) -0.003(3)
C9 0.031(5) 0.011(4) 0.021(4) 0.003(3) 0.013(3) 0.001(3)
C10 0.014(4) 0.021(4) 0.016(3) 0.003(3) 0.006(3) 0.003(3)
C11 0.012(4) 0.015(4) 0.022(4) 0.002(3) 0.007(3) -0.003(3)
C12 0.011(4) 0.015(4) 0.018(3) 0.004(3) 0.005(3) 0.002(3)
C13 0.018(4) 0.019(4) 0.020(4) -0.001(3) 0.009(3) -0.004(3)
C14 0.024(4) 0.019(4) 0.026(4) 0.003(3) 0.014(3) 0.000(3)
C15 0.019(4) 0.018(4) 0.023(4) 0.000(3) 0.007(3) 0.003(3)
C16 0.015(4) 0.024(4) 0.022(4) -0.002(3) 0.007(3) -0.005(3)
C17 0.019(4) 0.015(4) 0.018(4) 0.004(3) 0.010(3) 0.000(3)
C18 0.018(4) 0.013(4) 0.019(4) -0.005(3) 0.010(3) -0.002(3)
C19 0.010(4) 0.020(4) 0.019(3) 0.000(3) 0.007(3) -0.003(3)
C20 0.011(4) 0.017(4) 0.022(3) 0.005(3) 0.012(3) 0.004(3)
C21 0.012(4) 0.025(4) 0.014(3) 0.001(3) 0.007(3) 0.001(3)
C22 0.014(4) 0.024(4) 0.017(3) 0.004(3) 0.008(3) 0.000(3)
C23 0.026(4) 0.024(4) 0.021(4) 0.002(3) 0.013(3) 0.003(3)
C24 0.024(4) 0.028(4) 0.023(4) 0.003(3) 0.011(3) 0.005(3)
C25 0.030(5) 0.024(4) 0.026(4) 0.003(3) 0.018(3) 0.001(3)
C26 0.020(4) 0.017(4) 0.017(3) 0.001(3) 0.011(3) 0.000(3)
C27 0.019(4) 0.011(3) 0.024(4) -0.004(3) 0.011(3) 0.000(3)
C28 0.026(4) 0.009(3) 0.017(3) 0.004(3) 0.010(3) 0.004(3)
C29 0.033(5) 0.018(4) 0.014(3) 0.000(3) 0.015(3) -0.004(3)
C30 0.024(4) 0.027(4) 0.019(4) -0.003(3) 0.011(3) -0.006(3)
C31 0.021(4) 0.024(4) 0.022(4) -0.007(3) 0.014(3) -0.002(3)
C32 0.025(4) 0.011(3) 0.017(4) -0.002(3) 0.007(3) -0.006(3)
C33 0.020(4) 0.025(4) 0.022(4) -0.001(3) 0.011(3) -0.003(3)
C34 0.018(4) 0.022(4) 0.024(4) -0.002(3) 0.012(3) 0.001(3)
C35 0.017(4) 0.016(4) 0.023(4) -0.004(3) 0.009(3) -0.003(3)
C36 0.018(4) 0.034(4) 0.022(4) -0.003(3) 0.013(3) -0.006(3)
C37 0.019(4) 0.022(4) 0.022(4) 0.000(3) 0.012(3) -0.002(3)
C38 0.014(4) 0.024(4) 0.019(4) 0.000(3) 0.009(3) 0.000(3)
C39 0.015(4) 0.023(4) 0.020(4) -0.002(3) 0.010(3) 0.000(3)
C40 0.022(4) 0.007(3) 0.027(4) -0.007(3) 0.012(3) -0.005(3)
C41 0.027(4) 0.028(4) 0.016(4) 0.000(3) 0.013(3) -0.002(3)
C42 0.024(4) 0.032(4) 0.018(4) 0.002(3) 0.013(3) -0.004(3)
O2W 0.071(12) 0.149(17) 0.065(9) -0.020(10) 0.053(9) -0.018(10)
O3W 0.019(6) 0.026(5) 0.019(5) 0.009(4) 0.003(4) 0.006(4)
O4W 0.023(2) 0.021(2) 0.022(2) -0.0001(10) 0.0098(13) 0.0001(10)
O5W 0.105(8) 0.105(7) 0.100(6) 0.004(5) 0.063(6) -0.005(5)
O6W 0.062(5) 0.047(4) 0.030(3) -0.001(3) -0.003(3) -0.013(3)
O7W 0.047(4) 0.062(4) 0.037(4) 0.014(3) 0.012(3) 0.011(3)
O8W 0.056(4) 0.044(4) 0.030(3) 0.013(3) 0.012(3) 0.013(3)
O9W 0.035(3) 0.038(3) 0.022(3) -0.006(2) 0.008(3) 0.003(3)
O1W 0.027(5) 0.026(5) 0.026(4) -0.0004(10) 0.011(2) -0.0002(10)

loop_
_atom_type_symbol
_atom_type_description
_atom_type_scat_dispersion_real
_atom_type_scat_dispersion_imag
_atom_type_scat_source
C C 0.0033 0.0016 'International Tables Vol C Tables 4.2.6.8 and 6.1.1.4'
H H 0.0000 0.0000 'International Tables Vol C Tables 4.2.6.8 and 6.1.1.4'
N N 0.0061 0.0033 'International Tables Vol C Tables 4.2.6.8 and 6.1.1.4'
O O 0.0106 0.0060 'International Tables Vol C Tables 4.2.6.8 and 6.1.1.4'
Zn Zn 0.2839 1.4301 'International Tables Vol C Tables 4.2.6.8 and 6.1.1.4'

loop_
_geom_angle_atom_site_label_1
_geom_angle_atom_site_label_2
_geom_angle_atom_site_label_3
_geom_angle
_geom_angle_site_symmetry_1
_geom_angle_site_symmetry_3
O7 Zn1 O5 125.99(19) 4_665 .
O7 Zn1 N11 114.31(19) 4_665 .
O5 Zn1 N11 96.99(19) . .
O7 Zn1 N1 100.9(2) 4_665 .
O5 Zn1 N1 108.6(2) . .
N11 Zn1 N1 109.8(2) . .
O3 Zn2 O1 117.37(19) 4_566 .
O3 Zn2 N9 116.4(2) 4_566 .
O1 Zn2 N9 99.54(19) . .
O3 Zn2 N5 106.2(2) 4_566 .
O1 Zn2 N5 110.3(2) . .
N9 Zn2 N5 106.5(2) . .
C16 O1 Zn2 116.7(4) . .
C9 O3 Zn2 115.9(4) . 4_665
C25 O5 Zn1 116.0(4) . .
C32 O7 Zn1 113.3(4) . 4_566
C2 N1 N2 108.3(5) . .
C2 N1 Zn1 123.1(4) . .
N2 N1 Zn1 122.6(4) . .
C1 N2 N1 107.0(5) . .
C2 N3 C1 106.3(6) . .
C2 N3 N4 126.9(6) . .
C1 N3 N4 126.6(6) . .
C17 N5 N6 107.8(5) . .
C17 N5 Zn2 129.7(4) . .
N6 N5 Zn2 122.5(4) . .
C18 N6 N5 106.7(5) . .
C17 N7 C18 107.1(5) . .
C17 N7 N8 127.3(5) . .
C18 N7 N8 125.6(5) . .
N7 N8 H8B 114(6) . .
N7 N8 H8A 106(6) . .
H8B N8 H8A 113(4) . .
C33 N9 C34 106.2(5) . .
C33 N9 Zn2 124.6(4) . .
C34 N9 Zn2 129.2(4) . .
C33 N10 C35 107.7(5) . .
C33 N10 C36 125.2(5) . .
C35 N10 C36 127.1(5) . .
C38 N11 C39 105.4(5) . .
C38 N11 Zn1 123.7(4) . .
C39 N11 Zn1 130.9(4) . .
C38 N12 C40 107.4(5) . .
C38 N12 C41 127.2(5) . .
C40 N12 C41 125.4(5) . .
N2 C1 N3 109.4(5) . .
N2 C1 C3 123.3(6) . .
N3 C1 C3 127.3(6) . .
N1 C2 N3 109.0(6) . .
N1 C2 C10 126.1(6) . .
N3 C2 C10 124.7(6) . .
C4 C3 C8 120.0(6) . .
C4 C3 C1 116.8(6) . .
C8 C3 C1 123.1(6) . .
C3 C4 C5 120.5(6) . .
C3 C4 H4 119.7 . .
C5 C4 H4 119.7 . .
C6 C5 C4 119.0(6) . .
C6 C5 C9 121.7(6) . .
C4 C5 C9 119.2(6) . .
C5 C6 C7 120.3(6) . .
C5 C6 H6 119.8 . .
C7 C6 H6 119.8 . .
C8 C7 C6 120.4(6) . .
C8 C7 H7 119.8 . .
C6 C7 H7 119.8 . .
C7 C8 C3 119.7(6) . .
C7 C8 H8 120.2 . .
C3 C8 H8 120.2 . .
O4 C9 O3 123.8(6) . .
O4 C9 C5 120.9(6) . .
O3 C9 C5 115.2(5) . .
C11 C10 C15 120.8(6) . .
C11 C10 C2 118.5(6) . .
C15 C10 C2 120.6(6) . .
C12 C11 C10 119.2(6) . .
C12 C11 H11 120.4 . .
C10 C11 H11 120.4 . .
C13 C12 C11 120.5(6) . .
C13 C12 C16 120.4(6) . .
C11 C12 C16 119.0(6) . .
C12 C13 C14 120.5(6) . .
C12 C13 H13 119.8 . .
C14 C13 H13 119.8 . .
C15 C14 C13 119.4(6) . .
C15 C14 H14 120.3 . .
C13 C14 H14 120.3 . .
C14 C15 C10 119.5(6) . .
C14 C15 H15 120.3 . .
C10 C15 H15 120.3 . .
O2 C16 O1 123.0(6) . .
O2 C16 C12 120.7(6) . .
O1 C16 C12 116.3(5) . .
N5 C17 N7 109.4(5) . .
N5 C17 C19 124.5(6) . .
N7 C17 C19 125.9(6) . .
N6 C18 N7 108.9(5) . .
N6 C18 C26 122.6(6) . .
N7 C18 C26 128.5(6) . .
C20 C19 C24 120.5(6) . .
C20 C19 C17 118.8(5) . .
C24 C19 C17 120.7(6) . .
C19 C20 C21 120.3(6) . .
C19 C20 H20 119.9 . .
C21 C20 H20 119.9 . .
C20 C21 C22 118.9(6) . .
C20 C21 C25 120.0(6) . .
C22 C21 C25 121.1(6) . .
C23 C22 C21 121.0(6) . .
C23 C22 H22 119.5 . .
C21 C22 H22 119.5 . .
C22 C23 C24 119.8(6) . .
C22 C23 H23 120.1 . .
C24 C23 H23 120.1 . .
C23 C24 C19 119.5(6) . .
C23 C24 H24 120.3 . .
C19 C24 H24 120.3 . .
O6 C25 O5 122.2(6) . .
O6 C25 C21 119.7(6) . .
O5 C25 C21 118.1(5) . .
C27 C26 C31 119.0(6) . .
C27 C26 C18 117.7(6) . .
C31 C26 C18 123.1(6) . .
C26 C27 C28 122.0(6) . .
C26 C27 H27 119.0 . .
C28 C27 H27 119.0 . .
C29 C28 C27 118.3(6) . .
C29 C28 C32 120.4(5) . .
C27 C28 C32 121.1(6) . .
C30 C29 C28 120.6(6) . .
C30 C29 H29 119.7 . .
C28 C29 H29 119.7 . .
C29 C30 C31 119.7(6) . .
C29 C30 H30 120.1 . .
C31 C30 H30 120.1 . .
C26 C31 C30 120.3(6) . .
C26 C31 H31 119.8 . .
C30 C31 H31 119.8 . .
O8 C32 O7 122.6(6) . .
O8 C32 C28 121.3(6) . .
O7 C32 C28 116.1(5) . .
N9 C33 N10 110.5(6) . .
N9 C33 H33 124.8 . .
N10 C33 H33 124.8 . .
C35 C34 N9 109.1(5) . .
C35 C34 H34 125.4 . .
N9 C34 H34 125.4 . .
C34 C35 N10 106.5(6) . .
C34 C35 H35 126.8 . .
N10 C35 H35 126.8 . .
N10 C36 C37 114.1(5) . .
N10 C36 H36A 108.7 . .
C37 C36 H36A 108.7 . .
N10 C36 H36B 108.7 . .
C37 C36 H36B 108.7 . .
H36A C36 H36B 107.6 . .
C36 C37 C37 113.4(7) . 3_765
C36 C37 H37A 108.9 . .
C37 C37 H37A 108.9 3_765 .
C36 C37 H37B 108.9 . .
C37 C37 H37B 108.9 3_765 .
H37A C37 H37B 107.7 . .
N11 C38 N12 111.5(6) . .
N11 C38 H38 124.3 . .
N12 C38 H38 124.3 . .
C40 C39 N11 109.0(5) . .
C40 C39 H39 125.5 . .
N11 C39 H39 125.5 . .
C39 C40 N12 106.7(5) . .
C39 C40 H40 126.7 . .
N12 C40 H40 126.7 . .
N12 C41 C42 111.3(5) . .
N12 C41 H41A 109.4 . .
C42 C41 H41A 109.4 . .
N12 C41 H41B 109.4 . .
C42 C41 H41B 109.4 . .
H41A C41 H41B 108.0 . .
C41 C42 C42 110.9(7) . 3_756
C41 C42 H42A 109.5 . .
C42 C42 H42A 109.5 3_756 .
C41 C42 H42B 109.5 . .
C42 C42 H42B 109.5 3_756 .
H42A C42 H42B 108.1 . .
H6A O6W H6B 107(3) . .
H7A O7W H7B 110(3) . .
H8C O8W H8D 112(4) . .
H9A O9W H9B 108(3) . .

loop_
_geom_bond_atom_site_label_1
_geom_bond_atom_site_label_2
_geom_bond_distance
_geom_bond_site_symmetry_2
Zn1 O7 1.946(4) 4_665
Zn1 O5 1.952(4) .
Zn1 N11 1.996(5) .
Zn1 N1 2.056(5) .
Zn2 O3 1.922(5) 4_566
Zn2 O1 1.964(4) .
Zn2 N9 2.002(5) .
Zn2 N5 2.024(5) .
O1 C16 1.273(8) .
O2 C16 1.245(7) .
O3 C9 1.287(8) .
O3 Zn2 1.922(4) 4_665
O4 C9 1.239(7) .
O5 C25 1.252(8) .
O6 C25 1.252(8) .
O7 C32 1.307(8) .
O7 Zn1 1.946(4) 4_566
O8 C32 1.225(7) .
N1 C2 1.318(8) .
N1 N2 1.397(7) .
N2 C1 1.320(8) .
N3 C2 1.369(8) .
N3 C1 1.377(8) .
N3 N4 1.414(8) .
N5 C17 1.316(8) .
N5 N6 1.393(7) .
N6 C18 1.333(8) .
N7 C17 1.348(8) .
N7 C18 1.361(8) .
N7 N8 1.417(8) .
N8 H8B 0.84(2) .
N8 H8A 0.85(2) .
N9 C33 1.324(7) .
N9 C34 1.380(8) .
N10 C33 1.356(8) .
N10 C35 1.363(8) .
N10 C36 1.470(8) .
N11 C38 1.331(7) .
N11 C39 1.392(8) .
N12 C38 1.340(8) .
N12 C40 1.375(8) .
N12 C41 1.478(7) .
C1 C3 1.483(9) .
C2 C10 1.480(9) .
C3 C4 1.386(9) .
C3 C8 1.402(9) .
C4 C5 1.399(8) .
C4 H4 0.9300 .
C5 C6 1.394(9) .
C5 C9 1.501(9) .
C6 C7 1.398(9) .
C6 H6 0.9300 .
C7 C8 1.377(8) .
C7 H7 0.9300 .
C8 H8 0.9300 .
C10 C11 1.386(9) .
C10 C15 1.396(9) .
C11 C12 1.383(9) .
C11 H11 0.9300 .
C12 C13 1.382(9) .
C12 C16 1.508(9) .
C13 C14 1.392(9) .
C13 H13 0.9300 .
C14 C15 1.391(9) .
C14 H14 0.9300 .
C15 H15 0.9300 .
C17 C19 1.487(8) .
C18 C26 1.464(8) .
C19 C20 1.383(9) .
C19 C24 1.400(9) .
C20 C21 1.395(8) .
C20 H20 0.9300 .
C21 C22 1.403(9) .
C21 C25 1.496(9) .
C22 C23 1.379(9) .
C22 H22 0.9300 .
C23 C24 1.397(9) .
C23 H23 0.9300 .
C24 H24 0.9300 .
C26 C27 1.382(9) .
C26 C31 1.396(9) .
C27 C28 1.413(8) .
C27 H27 0.9300 .
C28 C29 1.401(9) .
C28 C32 1.491(9) .
C29 C30 1.392(9) .
C29 H29 0.9300 .
C30 C31 1.415(9) .
C30 H30 0.9300 .
C31 H31 0.9300 .
C33 H33 0.9300 .
C34 C35 1.362(8) .
C34 H34 0.9300 .
C35 H35 0.9300 .
C36 C37 1.523(9) .
C36 H36A 0.9700 .
C36 H36B 0.9700 .
C37 C37 1.526(13) 3_765
C37 H37A 0.9700 .
C37 H37B 0.9700 .
C38 H38 0.9300 .
C39 C40 1.360(8) .
C39 H39 0.9300 .
C40 H40 0.9300 .
C41 C42 1.515(9) .
C41 H41A 0.9700 .
C41 H41B 0.9700 .
C42 C42 1.551(11) 3_756
C42 H42A 0.9700 .
C42 H42B 0.9700 .
O2W O5W 1.210(12) .
O6W H6A 0.86(2) .
O6W H6B 0.86(2) .
O7W H7A 0.85(2) .
O7W H7B 0.85(2) .
O8W H8C 0.85(2) .
O8W H8D 0.84(2) .
O9W H9A 0.85(2) .
O9W H9B 0.87(2) .

loop_
_geom_hbond_atom_site_label_D
_geom_hbond_atom_site_label_H
_geom_hbond_atom_site_label_A
_geom_hbond_distance_DH
_geom_hbond_distance_HA
_geom_hbond_distance_DA
_geom_hbond_angle_DHA
_geom_hbond_site_symmetry_A
N8 H8B O9W 0.84(2) 2.34(3) 3.170(8) 170(8) 2_755
N8 H8A O6W 0.85(2) 2.14(4) 2.957(9) 161(9) 4_666
O6W H6A O7W 0.86(2) 1.97(4) 2.777(9) 154(8) 4_566
O6W H6B O1 0.86(2) 2.25(6) 2.928(7) 135(8) .
O8W H8C O6 0.85(2) 1.95(4) 2.758(7) 158(8) .
O9W H9A O7 0.85(2) 2.00(4) 2.800(6) 158(8) 4_665
O7W H7A O2 0.85(2) 2.11(3) 2.938(8) 166(8) 1_554
O8W H8D O2W 0.84(2) 2.01(4) 2.814(15) 160(10) 4_665
O8W H8D O5W 0.84(2) 2.14(7) 2.810(10) 137(9) 4_665
O8W H8D O3W 0.84(2) 2.55(8) 3.014(11) 116(7) 4_665
O9W H9B N2 0.87(2) 2.66(7) 3.222(8) 123(6) .
